data_4086638
loop_
_publ_author_name
'Morosaki, Tomohito'
'Suzuki, Tsubasa'
'Fujii, Takayoshi'

_publ_section_title
;
 Syntheses and Structural Characterization of Mono-, Di-, and Tetranuclear
 Silver Carbone Complexes
;
_journal_issue 16
_journal_name_full Organometallics
_journal_page_first 2715
_journal_paper_doi 10.1021/acs.organomet.6b00452
_journal_volume 35
_journal_year 2016
_chemical_compound_source 'dichloromethane, hexane'
_chemical_formula_sum 'C53 H46 Ag F3 N2 O3 S5'
_chemical_formula_weight 1084.09
_chemical_melting_point 378.5(5)
_chemical_name_systematic
;
 ?
;
_space_group_IT_number 4
_symmetry_cell_setting monoclinic
_symmetry_space_group_name_Hall 'P 2yb'
_symmetry_space_group_name_H-M 'P 1 21 1'
_atom_sites_solution_hydrogens geom
_atom_sites_solution_primary direct
_atom_sites_solution_secondary difmap
_audit_creation_method SHELXL-97
_cell_angle_alpha 90.00
_cell_angle_beta 117.665(8)
_cell_angle_gamma 90.00
_cell_formula_units_Z 2
_cell_length_a 11.832(3)
_cell_length_b 18.486(6)
_cell_length_c 12.634(3)
_cell_measurement_reflns_used 23166
_cell_measurement_temperature 173(2)
_cell_measurement_theta_max 27.49
_cell_measurement_theta_min 3.22
_cell_volume 2447.5(12)
_computing_cell_refinement PROCESS-AUTO
_computing_data_collection PROCESS-AUTO
_computing_molecular_graphics 'Yadokari-XG 2009 (Wakita Nemoto et al., 2009)'
_computing_publication_material 'Yadokari-XG 2009 (Wakita,Nemoto et al., 2009)'
_computing_structure_refinement 'SHELXL-97 (Sheldrick, 1997)'
_computing_structure_solution 'SHELXS-97 (Sheldrick, 1990)'
_diffrn_ambient_temperature 173(2)
_diffrn_detector_area_resol_mean 10.0
_diffrn_measured_fraction_theta_full 0.987
_diffrn_measured_fraction_theta_max 0.987
_diffrn_measurement_device_type 'Rigaku RAXIS-RAPID'
_diffrn_measurement_method \w
_diffrn_radiation_monochromator 'Graphite Monochromator'
_diffrn_radiation_source 'fine-focus sealed tube'
_diffrn_radiation_type 'Mo K\a'
_diffrn_radiation_wavelength 0.71075
_diffrn_reflns_av_R_equivalents 0.0309
_diffrn_reflns_av_sigmaI/netI 0.0444
_diffrn_reflns_limit_h_max 14
_diffrn_reflns_limit_h_min -15
_diffrn_reflns_limit_k_max 23
_diffrn_reflns_limit_k_min -24
_diffrn_reflns_limit_l_max 16
_diffrn_reflns_limit_l_min -15
_diffrn_reflns_number 23862
_diffrn_reflns_theta_full 27.48
_diffrn_reflns_theta_max 27.48
_diffrn_reflns_theta_min 3.22
_exptl_absorpt_coefficient_mu 0.682
_exptl_absorpt_correction_T_max 1.0000
_exptl_absorpt_correction_T_min 0.8458
_exptl_absorpt_correction_type multi-scan
_exptl_absorpt_process_details
;
 Higashi, T. (1995). Program for Absorption Correction.
 Rigaku Corporation, Tokyo, Japan
;
_exptl_crystal_colour colorless
_exptl_crystal_density_diffrn 1.471
_exptl_crystal_density_method 'not measured'
_exptl_crystal_description block
_exptl_crystal_F_000 1112
_exptl_crystal_size_max 0.30
_exptl_crystal_size_mid 0.28
_exptl_crystal_size_min 0.12
_refine_diff_density_max 0.513
_refine_diff_density_min -0.433
_refine_diff_density_rms 0.057
_refine_ls_abs_structure_details 'Flack H D (1983), Acta Cryst. A39, 876-881'
_refine_ls_abs_structure_Flack -0.024(12)
_refine_ls_extinction_method none
_refine_ls_goodness_of_fit_ref 1.046
_refine_ls_hydrogen_treatment mixed
_refine_ls_matrix_type full
_refine_ls_number_parameters 606
_refine_ls_number_reflns 10941
_refine_ls_number_restraints 1
_refine_ls_restrained_S_all 1.046
_refine_ls_R_factor_all 0.0301
_refine_ls_R_factor_gt 0.0276
_refine_ls_shift/su_max 0.001
_refine_ls_shift/su_mean 0.000
_refine_ls_structure_factor_coef Fsqd
_refine_ls_weighting_details 'calc w=1/[\s^2^(Fo^2^)+(0.0100P)^2^+1.1859P] where P=(Fo^2^+2Fc^2^)/3'
_refine_ls_weighting_scheme calc
_refine_ls_wR_factor_gt 0.0575
_refine_ls_wR_factor_ref 0.0594
_reflns_number_gt 10366
_reflns_number_total 10941
_reflns_threshold_expression >2sigma(I)
_cod_data_source_file om6b00452_si_002.cif
_cod_data_source_block 1b
_cod_depositor_comments
;
The following automatic conversions were performed:

'_chemical_melting_point' value '378-379' was changed to '378.5(5)' -
the average value was taken and precision was estimated.

Automatic conversion script
Id: cif_fix_values 4268 2015-11-12 08:31:59Z antanas 

 Adding full bibliography for 4086637--4086642.cif.
;
_cod_original_cell_volume 2447.3(10)
_cod_original_sg_symbol_H-M 'P 21'
_cod_database_code 4086638

loop_
_symmetry_equiv_pos_as_xyz
'x, y, z'
'-x, y+1/2, -z'

loop_
_atom_site_label
_atom_site_type_symbol
_atom_site_fract_x
_atom_site_fract_y
_atom_site_fract_z
_atom_site_U_iso_or_equiv
_atom_site_adp_type
_atom_site_occupancy
_atom_site_symmetry_multiplicity
_atom_site_calc_flag
_atom_site_refinement_flags
S1 S 0.06410(6) 1.07847(3) 0.62067(5) 0.02181(13) Uani 1 1 d .
C1 C 0.2185(2) 1.06923(14) 0.7307(2) 0.0197(5) Uani 1 1 d .
S2 S 0.25571(5) 1.14866(3) 0.80342(5) 0.01679(12) Uani 1 1 d .
N1 N 0.2546(2) 1.22155(11) 0.74308(19) 0.0226(5) Uani 1 1 d .
Ag1 Ag 0.355900(15) 0.998052(8) 0.726384(15) 0.01863(4) Uani 1 1 d .
C2 C 0.3195(3) 1.22340(18) 0.6680(3) 0.0343(7) Uani 1 1 d .
H2 H 0.4116 1.2283 0.7189 0.051 Uiso 1 1 calc R
H2A H 0.2880 1.2646 0.6131 0.051 Uiso 1 1 calc R
H2B H 0.3019 1.1785 0.6219 0.051 Uiso 1 1 calc R
C3 C 0.4047(2) 1.13050(13) 0.9336(2) 0.0179(5) Uani 1 1 d .
C4 C 0.4283(2) 1.06646(14) 0.9961(2) 0.0242(5) Uani 1 1 d .
H4 H 0.3694 1.0275 0.9666 0.029 Uiso 1 1 calc R
C5 C 0.5406(3) 1.06006(16) 1.1036(2) 0.0335(7) Uani 1 1 d .
H5 H 0.5572 1.0170 1.1495 0.040 Uiso 1 1 calc R
C6 C 0.6272(3) 1.1158(2) 1.1433(3) 0.0400(8) Uani 1 1 d .
H6 H 0.7045 1.1103 1.2154 0.048 Uiso 1 1 calc R
C7 C 0.6039(3) 1.17978(18) 1.0801(3) 0.0352(7) Uani 1 1 d .
H7 H 0.6645 1.2180 1.1083 0.042 Uiso 1 1 calc R
C8 C 0.4903(2) 1.18761(15) 0.9745(2) 0.0253(6) Uani 1 1 d .
H8 H 0.4717 1.2317 0.9309 0.030 Uiso 1 1 calc R
C9 C 0.1587(2) 1.16957(14) 0.8744(2) 0.0181(5) Uani 1 1 d .
C10 C 0.0969(2) 1.11353(15) 0.8981(2) 0.0260(6) Uani 1 1 d .
H10 H 0.1041 1.0654 0.8754 0.031 Uiso 1 1 calc R
C11 C 0.0240(3) 1.12832(17) 0.9555(3) 0.0308(6) Uani 1 1 d .
H11 H -0.0200 1.0904 0.9717 0.037 Uiso 1 1 calc R
C12 C 0.0155(3) 1.19824(17) 0.9889(3) 0.0322(6) Uani 1 1 d .
H12 H -0.0358 1.2085 1.0268 0.039 Uiso 1 1 calc R
C13 C 0.0807(3) 1.25333(16) 0.9679(3) 0.0317(6) Uani 1 1 d .
H13 H 0.0766 1.3010 0.9939 0.038 Uiso 1 1 calc R
C14 C 0.1523(3) 1.23968(15) 0.9092(2) 0.0248(6) Uani 1 1 d .
H14 H 0.1962 1.2777 0.8931 0.030 Uiso 1 1 calc R
C15 C -0.0169(2) 0.99382(19) 0.6100(2) 0.0252(5) Uani 1 1 d .
C16 C 0.0295(3) 0.94740(15) 0.7062(2) 0.0271(6) Uani 1 1 d .
H16 H 0.1100 0.9558 0.7736 0.032 Uiso 1 1 calc R
C17 C -0.0439(3) 0.88825(17) 0.7022(3) 0.0361(7) Uani 1 1 d .
H17 H -0.0135 0.8555 0.7676 0.043 Uiso 1 1 calc R
C18 C -0.1611(3) 0.87617(19) 0.6039(3) 0.0407(8) Uani 1 1 d .
H18 H -0.2112 0.8357 0.6025 0.049 Uiso 1 1 calc R
C19 C -0.2045(3) 0.92254(19) 0.5091(3) 0.0405(8) Uani 1 1 d .
H19 H -0.2848 0.9138 0.4417 0.049 Uiso 1 1 calc R
C20 C -0.1338(2) 0.98192(17) 0.5096(2) 0.0324(7) Uani 1 1 d .
H20 H -0.1639 1.0139 0.4431 0.039 Uiso 1 1 calc R
C21 C 0.0607(2) 1.08260(15) 0.4777(2) 0.0240(6) Uani 1 1 d .
C22 C 0.1160(2) 1.02960(16) 0.4391(2) 0.0272(6) Uani 1 1 d .
H22 H 0.1518 0.9875 0.4859 0.033 Uiso 1 1 calc R
C23 C 0.1184(3) 1.03882(18) 0.3323(3) 0.0361(7) Uani 1 1 d .
H23 H 0.1567 1.0032 0.3052 0.043 Uiso 1 1 calc R
C24 C 0.0647(3) 1.1002(2) 0.2638(3) 0.0475(9) Uani 1 1 d .
H24 H 0.0674 1.1067 0.1904 0.057 Uiso 1 1 calc R
C25 C 0.0074(4) 1.1520(2) 0.3022(3) 0.0522(10) Uani 1 1 d .
H25 H -0.0303 1.1935 0.2546 0.063 Uiso 1 1 calc R
C26 C 0.0051(3) 1.14319(18) 0.4099(3) 0.0428(8) Uani 1 1 d .
H26 H -0.0343 1.1784 0.4367 0.051 Uiso 1 1 calc R
S3 S 0.65325(6) 0.93675(3) 0.80203(6) 0.01935(13) Uani 1 1 d .
C27 C 0.4907(2) 0.92508(14) 0.7216(2) 0.0207(5) Uani 1 1 d .
S4 S 0.46735(5) 0.87443(3) 0.60291(5) 0.01706(12) Uani 1 1 d .
N2 N 0.5060(2) 0.89689(12) 0.50648(19) 0.0239(5) Uani 1 1 d .
C28 C 0.4660(3) 0.96970(16) 0.4562(3) 0.0339(7) Uani 1 1 d .
H28 H 0.3746 0.9694 0.4001 0.051 Uiso 1 1 calc R
H28A H 0.5141 0.9842 0.4140 0.051 Uiso 1 1 calc R
H28B H 0.4827 1.0041 0.5208 0.051 Uiso 1 1 calc R
C29 C 0.3004(2) 0.85107(13) 0.5403(2) 0.0209(5) Uani 1 1 d .
C30 C 0.2384(2) 0.84024(14) 0.6079(3) 0.0263(6) Uani 1 1 d .
H30 H 0.2810 0.8480 0.6919 0.032 Uiso 1 1 calc R
C31 C 0.1122(3) 0.81769(16) 0.5510(3) 0.0348(7) Uani 1 1 d .
H31 H 0.0677 0.8104 0.5962 0.042 Uiso 1 1 calc R
C32 C 0.0509(3) 0.80580(16) 0.4297(3) 0.0379(8) Uani 1 1 d .
H32 H -0.0355 0.7902 0.3917 0.046 Uiso 1 1 calc R
C33 C 0.1140(3) 0.81638(17) 0.3633(3) 0.0344(7) Uani 1 1 d .
H33 H 0.0713 0.8082 0.2795 0.041 Uiso 1 1 calc R
C34 C 0.2406(2) 0.83909(15) 0.4187(2) 0.0277(6) Uani 1 1 d .
H34 H 0.2851 0.8462 0.3734 0.033 Uiso 1 1 calc R
C35 C 0.5379(2) 0.78629(13) 0.6411(2) 0.0185(5) Uani 1 1 d .
C36 C 0.5637(3) 0.75778(14) 0.7514(2) 0.0252(6) Uani 1 1 d .
H36 H 0.5485 0.7856 0.8068 0.030 Uiso 1 1 calc R
C37 C 0.6119(3) 0.68822(15) 0.7799(3) 0.0304(6) Uani 1 1 d .
H37 H 0.6322 0.6686 0.8562 0.036 Uiso 1 1 calc R
C38 C 0.6304(3) 0.64771(16) 0.6986(3) 0.0340(7) Uani 1 1 d .
H38 H 0.6615 0.5996 0.7178 0.041 Uiso 1 1 calc R
C39 C 0.6038(3) 0.67664(17) 0.5878(3) 0.0414(8) Uani 1 1 d .
H39 H 0.6179 0.6483 0.5323 0.050 Uiso 1 1 calc R
C40 C 0.5573(3) 0.74598(16) 0.5579(3) 0.0295(6) Uani 1 1 d .
H40 H 0.5389 0.7658 0.4823 0.035 Uiso 1 1 calc R
C41 C 0.6896(2) 0.92869(13) 0.9561(2) 0.0213(5) Uani 1 1 d .
C42 C 0.6016(2) 0.90009(14) 0.9869(2) 0.0243(6) Uani 1 1 d .
H42 H 0.5177 0.8889 0.9270 0.029 Uiso 1 1 calc R
C43 C 0.6372(3) 0.88777(15) 1.1072(3) 0.0284(6) Uani 1 1 d .
H43 H 0.5775 0.8681 1.1299 0.034 Uiso 1 1 calc R
C44 C 0.7590(3) 0.90420(16) 1.1927(3) 0.0346(7) Uani 1 1 d .
H44 H 0.7834 0.8952 1.2745 0.041 Uiso 1 1 calc R
C45 C 0.8457(3) 0.93351(17) 1.1610(3) 0.0401(8) Uani 1 1 d .
H45 H 0.9290 0.9454 1.2213 0.048 Uiso 1 1 calc R
C46 C 0.8130(3) 0.94576(16) 1.0428(2) 0.0312(6) Uani 1 1 d .
H46 H 0.8732 0.9654 1.0207 0.037 Uiso 1 1 calc R
C47 C 0.6870(2) 1.02953(14) 0.7902(2) 0.0205(5) Uani 1 1 d .
C48 C 0.6589(2) 1.08441(15) 0.8492(3) 0.0258(6) Uani 1 1 d .
H48 H 0.6295 1.0733 0.9057 0.031 Uiso 1 1 calc R
C49 C 0.6744(3) 1.15560(15) 0.8243(3) 0.0330(7) Uani 1 1 d .
H49 H 0.6557 1.1938 0.8641 0.040 Uiso 1 1 calc R
C50 C 0.7167(3) 1.17111(17) 0.7421(3) 0.0361(7) Uani 1 1 d .
H50 H 0.7261 1.2201 0.7250 0.043 Uiso 1 1 calc R
C51 C 0.7457(3) 1.11645(18) 0.6843(3) 0.0393(7) Uani 1 1 d .
H51 H 0.7746 1.1277 0.6275 0.047 Uiso 1 1 calc R
C52 C 0.7322(3) 1.04502(16) 0.7098(3) 0.0325(6) Uani 1 1 d .
H52 H 0.7540 1.0069 0.6722 0.039 Uiso 1 1 calc R
S5 S 0.26958(7) 0.85284(4) 1.01490(8) 0.03883(19) Uani 1 1 d .
O1 O 0.3021(2) 0.89826(12) 0.9417(2) 0.0441(6) Uani 1 1 d .
F1 F 0.08676(19) 0.94316(12) 0.98590(18) 0.0523(5) Uani 1 1 d .
O2 O 0.1712(2) 0.80082(13) 0.9506(3) 0.0558(7) Uani 1 1 d .
F2 F 0.1590(2) 0.88353(15) 1.14852(19) 0.0681(7) Uani 1 1 d .
F3 F 0.2690(2) 0.97076(12) 1.1298(2) 0.0688(7) Uani 1 1 d .
O3 O 0.3752(2) 0.82608(14) 1.1204(3) 0.0661(9) Uani 1 1 d .
C53 C 0.1925(3) 0.91551(19) 1.0722(3) 0.0409(8) Uani 1 1 d .

loop_
_atom_site_aniso_label
_atom_site_aniso_U_11
_atom_site_aniso_U_22
_atom_site_aniso_U_33
_atom_site_aniso_U_23
_atom_site_aniso_U_13
_atom_site_aniso_U_12
S1 0.0190(3) 0.0241(3) 0.0201(3) -0.0038(2) 0.0072(3) 0.0031(2)
C1 0.0178(12) 0.0186(12) 0.0205(12) -0.0039(10) 0.0071(10) 0.0027(9)
S2 0.0182(3) 0.0155(3) 0.0171(3) 0.0000(2) 0.0085(2) 0.0019(2)
N1 0.0285(11) 0.0175(11) 0.0256(11) 0.0051(9) 0.0158(9) 0.0031(8)
Ag1 0.01692(8) 0.01662(8) 0.02095(8) -0.00401(8) 0.00759(6) 0.00203(8)
C2 0.0443(17) 0.0384(18) 0.0291(15) 0.0085(13) 0.0245(14) 0.0023(13)
C3 0.0171(11) 0.0199(13) 0.0176(11) -0.0034(9) 0.0087(10) 0.0033(9)
C4 0.0298(14) 0.0192(13) 0.0229(12) -0.0031(10) 0.0116(11) 0.0034(10)
C5 0.0372(16) 0.0274(15) 0.0264(14) 0.0034(12) 0.0066(13) 0.0140(12)
C6 0.0266(15) 0.049(2) 0.0301(17) -0.0034(14) 0.0008(13) 0.0075(13)
C7 0.0239(14) 0.0430(19) 0.0328(16) -0.0094(14) 0.0081(13) -0.0080(12)
C8 0.0247(13) 0.0243(14) 0.0294(14) -0.0023(11) 0.0147(12) -0.0025(10)
C9 0.0192(12) 0.0208(13) 0.0147(11) -0.0006(9) 0.0080(10) 0.0048(9)
C10 0.0304(14) 0.0239(14) 0.0281(14) -0.0067(11) 0.0172(12) -0.0029(11)
C11 0.0339(15) 0.0355(17) 0.0310(14) -0.0022(12) 0.0220(13) -0.0033(12)
C12 0.0308(14) 0.0425(18) 0.0293(14) 0.0018(13) 0.0191(12) 0.0119(12)
C13 0.0441(16) 0.0244(15) 0.0305(14) 0.0020(12) 0.0205(13) 0.0155(12)
C14 0.0294(14) 0.0198(13) 0.0284(14) 0.0004(11) 0.0163(12) 0.0036(10)
C15 0.0238(11) 0.0291(13) 0.0264(11) -0.0105(14) 0.0148(10) -0.0034(13)
C16 0.0282(13) 0.0277(14) 0.0294(14) -0.0107(11) 0.0168(12) -0.0050(11)
C17 0.0397(16) 0.0310(16) 0.0437(17) -0.0093(14) 0.0246(15) -0.0083(12)
C18 0.0416(17) 0.0408(18) 0.056(2) -0.0227(16) 0.0365(17) -0.0194(14)
C19 0.0274(15) 0.058(2) 0.0415(17) -0.0249(16) 0.0201(14) -0.0173(14)
C20 0.0252(13) 0.048(2) 0.0275(13) -0.0108(12) 0.0154(11) -0.0043(12)
C21 0.0235(13) 0.0272(14) 0.0183(12) -0.0020(10) 0.0070(11) -0.0029(10)
C22 0.0239(13) 0.0324(14) 0.0223(12) 0.0010(11) 0.0084(11) 0.0014(11)
C23 0.0325(15) 0.050(2) 0.0269(14) -0.0089(13) 0.0147(13) -0.0096(14)
C24 0.056(2) 0.060(2) 0.0252(15) 0.0036(15) 0.0171(15) -0.0196(17)
C25 0.077(3) 0.042(2) 0.0313(17) 0.0137(15) 0.0193(18) 0.0035(18)
C26 0.055(2) 0.0316(18) 0.0324(15) 0.0035(13) 0.0127(15) 0.0094(15)
S3 0.0162(3) 0.0164(3) 0.0246(3) -0.0044(3) 0.0088(3) -0.0007(2)
C27 0.0177(12) 0.0186(13) 0.0233(12) -0.0053(10) 0.0074(10) -0.0005(9)
S4 0.0167(3) 0.0153(3) 0.0192(3) -0.0015(2) 0.0083(2) -0.0004(2)
N2 0.0265(11) 0.0248(12) 0.0238(10) 0.0040(9) 0.0144(9) -0.0009(9)
C28 0.0371(16) 0.0329(15) 0.0323(15) 0.0117(12) 0.0166(13) -0.0013(12)
C29 0.0176(12) 0.0155(12) 0.0269(13) -0.0028(10) 0.0079(10) -0.0009(9)
C30 0.0275(14) 0.0195(13) 0.0345(15) -0.0058(11) 0.0167(12) -0.0043(10)
C31 0.0299(15) 0.0239(15) 0.059(2) -0.0096(14) 0.0277(15) -0.0068(11)
C32 0.0204(14) 0.0283(16) 0.054(2) -0.0022(14) 0.0076(14) -0.0036(11)
C33 0.0243(14) 0.0323(16) 0.0318(15) -0.0045(13) 0.0006(12) -0.0045(12)
C34 0.0227(13) 0.0259(15) 0.0294(14) 0.0013(11) 0.0079(11) -0.0008(10)
C35 0.0155(11) 0.0144(11) 0.0242(12) -0.0042(9) 0.0080(10) -0.0006(8)
C36 0.0320(14) 0.0204(13) 0.0236(13) -0.0024(10) 0.0132(11) 0.0004(10)
C37 0.0368(15) 0.0197(14) 0.0338(15) 0.0052(11) 0.0157(13) 0.0017(11)
C38 0.0441(17) 0.0185(14) 0.0480(17) 0.0030(13) 0.0287(15) 0.0075(12)
C39 0.061(2) 0.0260(16) 0.053(2) -0.0066(15) 0.0400(18) 0.0093(14)
C40 0.0409(16) 0.0274(15) 0.0269(14) 0.0014(11) 0.0212(13) 0.0064(12)
C41 0.0214(12) 0.0130(12) 0.0235(12) -0.0019(10) 0.0054(10) 0.0021(9)
C42 0.0197(12) 0.0199(13) 0.0295(13) -0.0027(10) 0.0080(11) 0.0033(9)
C43 0.0372(15) 0.0199(14) 0.0305(15) 0.0023(11) 0.0176(13) 0.0056(11)
C44 0.0469(18) 0.0231(14) 0.0239(13) -0.0005(11) 0.0082(13) 0.0054(13)
C45 0.0338(16) 0.0301(16) 0.0325(16) -0.0021(13) -0.0047(13) -0.0046(13)
C46 0.0238(13) 0.0279(15) 0.0317(14) 0.0002(12) 0.0043(12) -0.0059(11)
C47 0.0187(12) 0.0181(12) 0.0231(12) -0.0030(10) 0.0083(10) -0.0012(10)
C48 0.0294(14) 0.0222(14) 0.0321(15) -0.0038(11) 0.0195(12) -0.0028(11)
C49 0.0310(15) 0.0184(14) 0.0504(17) -0.0051(12) 0.0196(14) -0.0025(11)
C50 0.0414(17) 0.0252(15) 0.0418(17) 0.0084(13) 0.0194(14) -0.0059(12)
C51 0.0485(18) 0.0411(19) 0.0352(16) 0.0021(14) 0.0251(15) -0.0101(14)
C52 0.0361(15) 0.0283(16) 0.0381(16) -0.0073(13) 0.0215(14) -0.0063(12)
S5 0.0327(4) 0.0225(4) 0.0642(5) 0.0121(4) 0.0250(4) 0.0016(3)
O1 0.0418(12) 0.0320(12) 0.0704(16) 0.0087(11) 0.0360(12) 0.0005(9)
F1 0.0558(12) 0.0602(13) 0.0503(11) 0.0120(10) 0.0324(10) 0.0247(10)
O2 0.0473(14) 0.0278(13) 0.095(2) 0.0005(13) 0.0348(14) -0.0087(10)
F2 0.0789(15) 0.0902(19) 0.0522(12) 0.0198(13) 0.0449(12) -0.0045(13)
F3 0.0866(16) 0.0585(15) 0.0650(14) -0.0194(11) 0.0384(13) -0.0159(11)
O3 0.0404(14) 0.0442(15) 0.099(2) 0.0377(15) 0.0202(14) 0.0092(11)
C53 0.0447(18) 0.045(2) 0.0378(17) 0.0080(15) 0.0229(15) -0.0011(15)

loop_
_atom_type_symbol
_atom_type_description
_atom_type_scat_dispersion_real
_atom_type_scat_dispersion_imag
_atom_type_scat_source
C C 0.0033 0.0016 'International Tables Vol C Tables 4.2.6.8 and 6.1.1.4'
H H 0.0000 0.0000 'International Tables Vol C Tables 4.2.6.8 and 6.1.1.4'
N N 0.0061 0.0033 'International Tables Vol C Tables 4.2.6.8 and 6.1.1.4'
O O 0.0106 0.0060 'International Tables Vol C Tables 4.2.6.8 and 6.1.1.4'
F F 0.0171 0.0103 'International Tables Vol C Tables 4.2.6.8 and 6.1.1.4'
S S 0.1246 0.1234 'International Tables Vol C Tables 4.2.6.8 and 6.1.1.4'
Ag Ag -0.8971 1.1015 'International Tables Vol C Tables 4.2.6.8 and 6.1.1.4'

loop_
_geom_angle_atom_site_label_1
_geom_angle_atom_site_label_2
_geom_angle_atom_site_label_3
_geom_angle
C1 S1 C21 109.78(12)
C1 S1 C15 107.62(12)
C21 S1 C15 101.50(12)
S2 C1 S1 105.44(13)
S2 C1 Ag1 123.35(13)
S1 C1 Ag1 125.78(13)
N1 S2 C1 123.53(12)
N1 S2 C9 101.39(12)
C1 S2 C9 113.32(12)
N1 S2 C3 113.22(12)
C1 S2 C3 103.53(12)
C9 S2 C3 99.55(11)
C2 N1 S2 116.79(19)
C27 Ag1 C1 178.82(10)
N1 C2 H2 109.5
N1 C2 H2A 109.5
H2 C2 H2A 109.5
N1 C2 H2B 109.5
H2 C2 H2B 109.5
H2A C2 H2B 109.5
C4 C3 C8 121.5(2)
C4 C3 S2 122.43(19)
C8 C3 S2 115.77(19)
C3 C4 C5 118.6(3)
C3 C4 H4 120.7
C5 C4 H4 120.7
C6 C5 C4 120.2(3)
C6 C5 H5 119.9
C4 C5 H5 119.9
C5 C6 C7 121.1(3)
C5 C6 H6 119.4
C7 C6 H6 119.4
C6 C7 C8 119.2(3)
C6 C7 H7 120.4
C8 C7 H7 120.4
C3 C8 C7 119.4(3)
C3 C8 H8 120.3
C7 C8 H8 120.3
C10 C9 C14 121.5(2)
C10 C9 S2 118.24(19)
C14 C9 S2 120.2(2)
C9 C10 C11 119.1(3)
C9 C10 H10 120.4
C11 C10 H10 120.4
C12 C11 C10 119.8(3)
C12 C11 H11 120.1
C10 C11 H11 120.1
C13 C12 C11 120.5(3)
C13 C12 H12 119.7
C11 C12 H12 119.7
C12 C13 C14 120.4(3)
C12 C13 H13 119.8
C14 C13 H13 119.8
C9 C14 C13 118.6(3)
C9 C14 H14 120.7
C13 C14 H14 120.7
C16 C15 C20 121.8(3)
C16 C15 S1 119.58(19)
C20 C15 S1 118.2(2)
C15 C16 C17 118.3(3)
C15 C16 H16 120.9
C17 C16 H16 120.9
C16 C17 C18 120.8(3)
C16 C17 H17 119.6
C18 C17 H17 119.6
C19 C18 C17 119.9(3)
C19 C18 H18 120.1
C17 C18 H18 120.1
C18 C19 C20 121.1(3)
C18 C19 H19 119.5
C20 C19 H19 119.5
C19 C20 C15 118.2(3)
C19 C20 H20 120.9
C15 C20 H20 120.9
C26 C21 C22 121.6(3)
C26 C21 S1 116.3(2)
C22 C21 S1 122.1(2)
C23 C22 C21 119.1(3)
C23 C22 H22 120.5
C21 C22 H22 120.5
C22 C23 C24 120.1(3)
C22 C23 H23 119.9
C24 C23 H23 119.9
C25 C24 C23 120.2(3)
C25 C24 H24 119.9
C23 C24 H24 119.9
C26 C25 C24 120.0(3)
C26 C25 H25 120.0
C24 C25 H25 120.0
C21 C26 C25 119.0(3)
C21 C26 H26 120.5
C25 C26 H26 120.5
C27 S3 C47 107.66(12)
C27 S3 C41 105.63(13)
C47 S3 C41 102.76(12)
S4 C27 S3 105.81(14)
S4 C27 Ag1 124.68(13)
S3 C27 Ag1 123.71(13)
N2 S4 C27 124.67(13)
N2 S4 C35 100.71(12)
C27 S4 C35 113.81(12)
N2 S4 C29 112.52(12)
C27 S4 C29 102.55(12)
C35 S4 C29 100.28(11)
C28 N2 S4 115.7(2)
N2 C28 H28 109.5
N2 C28 H28A 109.5
H28 C28 H28A 109.5
N2 C28 H28B 109.5
H28 C28 H28B 109.5
H28A C28 H28B 109.5
C30 C29 C34 121.5(2)
C30 C29 S4 123.6(2)
C34 C29 S4 114.7(2)
C29 C30 C31 118.5(3)
C29 C30 H30 120.7
C31 C30 H30 120.7
C32 C31 C30 120.7(3)
C32 C31 H31 119.6
C30 C31 H31 119.6
C33 C32 C31 120.2(3)
C33 C32 H32 119.9
C31 C32 H32 119.9
C32 C33 C34 120.0(3)
C32 C33 H33 120.0
C34 C33 H33 120.0
C29 C34 C33 119.0(3)
C29 C34 H34 120.5
C33 C34 H34 120.5
C36 C35 C40 121.3(2)
C36 C35 S4 118.35(19)
C40 C35 S4 120.2(2)
C35 C36 C37 119.1(3)
C35 C36 H36 120.4
C37 C36 H36 120.4
C38 C37 C36 120.2(3)
C38 C37 H37 119.9
C36 C37 H37 119.9
C37 C38 C39 120.3(3)
C37 C38 H38 119.8
C39 C38 H38 119.8
C40 C39 C38 120.6(3)
C40 C39 H39 119.7
C38 C39 H39 119.7
C39 C40 C35 118.5(3)
C39 C40 H40 120.8
C35 C40 H40 120.8
C42 C41 C46 121.2(3)
C42 C41 S3 120.47(19)
C46 C41 S3 118.0(2)
C41 C42 C43 119.1(2)
C41 C42 H42 120.5
C43 C42 H42 120.5
C44 C43 C42 119.7(3)
C44 C43 H43 120.1
C42 C43 H43 120.1
C45 C44 C43 120.7(3)
C45 C44 H44 119.7
C43 C44 H44 119.7
C44 C45 C46 120.6(3)
C44 C45 H45 119.7
C46 C45 H45 119.7
C45 C46 C41 118.6(3)
C45 C46 H46 120.7
C41 C46 H46 120.7
C52 C47 C48 121.0(3)
C52 C47 S3 116.1(2)
C48 C47 S3 122.6(2)
C49 C48 C47 118.9(3)
C49 C48 H48 120.6
C47 C48 H48 120.6
C50 C49 C48 120.1(3)
C50 C49 H49 119.9
C48 C49 H49 119.9
C49 C50 C51 120.9(3)
C49 C50 H50 119.5
C51 C50 H50 119.5
C50 C51 C52 119.4(3)
C50 C51 H51 120.3
C52 C51 H51 120.3
C47 C52 C51 119.7(3)
C47 C52 H52 120.2
C51 C52 H52 120.2
O3 S5 O1 115.21(15)
O3 S5 O2 115.13(16)
O1 S5 O2 114.75(17)
O3 S5 C53 103.47(18)
O1 S5 C53 102.64(15)
O2 S5 C53 103.14(16)
F1 C53 F3 107.2(3)
F1 C53 F2 106.4(3)
F3 C53 F2 107.3(3)
F1 C53 S5 112.1(2)
F3 C53 S5 111.5(2)
F2 C53 S5 112.1(3)

loop_
_geom_bond_atom_site_label_1
_geom_bond_atom_site_label_2
_geom_bond_distance
S1 C1 1.715(2)
S1 C21 1.790(3)
S1 C15 1.807(3)
C1 S2 1.679(3)
C1 Ag1 2.111(2)
S2 N1 1.545(2)
S2 C9 1.796(3)
S2 C3 1.798(2)
N1 C2 1.472(4)
Ag1 C27 2.111(3)
C2 H2 0.9800
C2 H2A 0.9800
C2 H2B 0.9800
C3 C4 1.377(4)
C3 C8 1.386(4)
C4 C5 1.396(4)
C4 H4 0.9500
C5 C6 1.373(5)
C5 H5 0.9500
C6 C7 1.381(5)
C6 H6 0.9500
C7 C8 1.394(4)
C7 H7 0.9500
C8 H8 0.9500
C9 C10 1.379(4)
C9 C14 1.382(4)
C10 C11 1.388(4)
C10 H10 0.9500
C11 C12 1.378(4)
C11 H11 0.9500
C12 C13 1.376(4)
C12 H12 0.9500
C13 C14 1.385(4)
C13 H13 0.9500
C14 H14 0.9500
C15 C16 1.376(4)
C15 C20 1.394(3)
C16 C17 1.383(4)
C16 H16 0.9500
C17 C18 1.384(4)
C17 H17 0.9500
C18 C19 1.364(5)
C18 H18 0.9500
C19 C20 1.379(4)
C19 H19 0.9500
C20 H20 0.9500
C21 C26 1.377(4)
C21 C22 1.386(4)
C22 C23 1.373(4)
C22 H22 0.9500
C23 C24 1.389(5)
C23 H23 0.9500
C24 C25 1.384(5)
C24 H24 0.9500
C25 C26 1.383(5)
C25 H25 0.9500
C26 H26 0.9500
S3 C27 1.722(2)
S3 C47 1.783(3)
S3 C41 1.794(3)
C27 S4 1.678(3)
S4 N2 1.543(2)
S4 C35 1.792(2)
S4 C29 1.806(2)
N2 C28 1.470(3)
C28 H28 0.9800
C28 H28A 0.9800
C28 H28B 0.9800
C29 C30 1.375(4)
C29 C34 1.379(4)
C30 C31 1.387(4)
C30 H30 0.9500
C31 C32 1.375(5)
C31 H31 0.9500
C32 C33 1.372(5)
C32 H32 0.9500
C33 C34 1.391(4)
C33 H33 0.9500
C34 H34 0.9500
C35 C36 1.385(4)
C35 C40 1.392(4)
C36 C37 1.385(4)
C36 H36 0.9500
C37 C38 1.369(4)
C37 H37 0.9500
C38 C39 1.391(5)
C38 H38 0.9500
C39 C40 1.377(4)
C39 H39 0.9500
C40 H40 0.9500
C41 C42 1.375(4)
C41 C46 1.395(4)
C42 C43 1.395(4)
C42 H42 0.9500
C43 C44 1.375(4)
C43 H43 0.9500
C44 C45 1.374(5)
C44 H44 0.9500
C45 C46 1.377(4)
C45 H45 0.9500
C46 H46 0.9500
C47 C52 1.379(4)
C47 C48 1.388(4)
C48 C49 1.385(4)
C48 H48 0.9500
C49 C50 1.376(4)
C49 H49 0.9500
C50 C51 1.380(5)
C50 H50 0.9500
C51 C52 1.386(4)
C51 H51 0.9500
C52 H52 0.9500
S5 O3 1.427(3)
S5 O1 1.428(2)
S5 O2 1.436(2)
S5 C53 1.820(4)
F1 C53 1.322(4)
F2 C53 1.338(4)
F3 C53 1.334(4)

loop_
_geom_torsion_atom_site_label_1
_geom_torsion_atom_site_label_2
_geom_torsion_atom_site_label_3
_geom_torsion_atom_site_label_4
_geom_torsion
C21 S1 C1 S2 109.49(15)
C15 S1 C1 S2 -140.84(13)
C21 S1 C1 Ag1 -45.0(2)
C15 S1 C1 Ag1 64.71(19)
S1 C1 S2 N1 -60.50(18)
Ag1 C1 S2 N1 94.73(18)
S1 C1 S2 C9 62.43(16)
Ag1 C1 S2 C9 -142.34(14)
S1 C1 S2 C3 169.26(13)
Ag1 C1 S2 C3 -35.50(18)
C1 S2 N1 C2 -47.9(2)
C9 S2 N1 C2 -176.04(19)
C3 S2 N1 C2 78.3(2)
S2 C1 Ag1 C27 153(5)
S1 C1 Ag1 C27 -57(5)
N1 S2 C3 C4 -175.9(2)
C1 S2 C3 C4 -39.7(2)
C9 S2 C3 C4 77.3(2)
N1 S2 C3 C8 10.2(2)
C1 S2 C3 C8 146.4(2)
C9 S2 C3 C8 -96.7(2)
C8 C3 C4 C5 0.8(4)
S2 C3 C4 C5 -172.8(2)
C3 C4 C5 C6 -2.3(4)
C4 C5 C6 C7 1.9(5)
C5 C6 C7 C8 0.1(5)
C4 C3 C8 C7 1.1(4)
S2 C3 C8 C7 175.1(2)
C6 C7 C8 C3 -1.6(4)
N1 S2 C9 C10 155.4(2)
C1 S2 C9 C10 20.9(2)
C3 S2 C9 C10 -88.4(2)
N1 S2 C9 C14 -27.8(2)
C1 S2 C9 C14 -162.3(2)
C3 S2 C9 C14 88.4(2)
C14 C9 C10 C11 1.7(4)
S2 C9 C10 C11 178.4(2)
C9 C10 C11 C12 -0.7(4)
C10 C11 C12 C13 -1.3(4)
C11 C12 C13 C14 2.2(4)
C10 C9 C14 C13 -0.7(4)
S2 C9 C14 C13 -177.4(2)
C12 C13 C14 C9 -1.2(4)
C1 S1 C15 C16 22.5(2)
C21 S1 C15 C16 137.8(2)
C1 S1 C15 C20 -165.3(2)
C21 S1 C15 C20 -50.0(2)
C20 C15 C16 C17 -1.0(4)
S1 C15 C16 C17 170.8(2)
C15 C16 C17 C18 0.0(4)
C16 C17 C18 C19 0.7(5)
C17 C18 C19 C20 -0.4(5)
C18 C19 C20 C15 -0.6(4)
C16 C15 C20 C19 1.3(4)
S1 C15 C20 C19 -170.6(2)
C1 S1 C21 C26 -122.8(2)
C15 S1 C21 C26 123.6(2)
C1 S1 C21 C22 54.3(3)
C15 S1 C21 C22 -59.3(2)
C26 C21 C22 C23 1.8(4)
S1 C21 C22 C23 -175.1(2)
C21 C22 C23 C24 -0.6(4)
C22 C23 C24 C25 -0.7(5)
C23 C24 C25 C26 1.0(5)
C22 C21 C26 C25 -1.6(5)
S1 C21 C26 C25 175.5(3)
C24 C25 C26 C21 0.2(5)
C47 S3 C27 S4 111.05(15)
C41 S3 C27 S4 -139.70(13)
C47 S3 C27 Ag1 -43.08(19)
C41 S3 C27 Ag1 66.17(18)
C1 Ag1 C27 S4 63(5)
C1 Ag1 C27 S3 -147(5)
S3 C27 S4 N2 -61.15(19)
Ag1 C27 S4 N2 92.66(19)
S3 C27 S4 C35 62.38(17)
Ag1 C27 S4 C35 -143.82(15)
S3 C27 S4 C29 169.72(13)
Ag1 C27 S4 C29 -36.47(19)
C27 S4 N2 C28 -49.1(2)
C35 S4 N2 C28 -178.19(19)
C29 S4 N2 C28 75.8(2)
N2 S4 C29 C30 -169.5(2)
C27 S4 C29 C30 -33.2(2)
C35 S4 C29 C30 84.2(2)
N2 S4 C29 C34 15.4(2)
C27 S4 C29 C34 151.7(2)
C35 S4 C29 C34 -90.9(2)
C34 C29 C30 C31 -0.9(4)
S4 C29 C30 C31 -175.7(2)
C29 C30 C31 C32 0.6(4)
C30 C31 C32 C33 -0.2(5)
C31 C32 C33 C34 0.1(5)
C30 C29 C34 C33 0.8(4)
S4 C29 C34 C33 176.0(2)
C32 C33 C34 C29 -0.4(4)
N2 S4 C35 C36 157.8(2)
C27 S4 C35 C36 22.1(2)
C29 S4 C35 C36 -86.7(2)
N2 S4 C35 C40 -26.7(2)
C27 S4 C35 C40 -162.5(2)
C29 S4 C35 C40 88.8(2)
C40 C35 C36 C37 1.2(4)
S4 C35 C36 C37 176.6(2)
C35 C36 C37 C38 -1.8(4)
C36 C37 C38 C39 1.5(5)
C37 C38 C39 C40 -0.7(5)
C38 C39 C40 C35 0.1(5)
C36 C35 C40 C39 -0.4(4)
S4 C35 C40 C39 -175.7(2)
C27 S3 C41 C42 14.6(2)
C47 S3 C41 C42 127.4(2)
C27 S3 C41 C46 -171.3(2)
C47 S3 C41 C46 -58.6(2)
C46 C41 C42 C43 -0.3(4)
S3 C41 C42 C43 173.6(2)
C41 C42 C43 C44 -0.1(4)
C42 C43 C44 C45 0.8(4)
C43 C44 C45 C46 -1.2(5)
C44 C45 C46 C41 0.8(5)
C42 C41 C46 C45 -0.1(4)
S3 C41 C46 C45 -174.1(2)
C27 S3 C47 C52 -101.3(2)
C41 S3 C47 C52 147.5(2)
C27 S3 C47 C48 72.9(2)
C41 S3 C47 C48 -38.3(2)
C52 C47 C48 C49 1.4(4)
S3 C47 C48 C49 -172.5(2)
C47 C48 C49 C50 0.1(4)
C48 C49 C50 C51 -0.7(4)
C49 C50 C51 C52 -0.2(5)
C48 C47 C52 C51 -2.3(4)
S3 C47 C52 C51 172.0(2)
C50 C51 C52 C47 1.6(4)
O3 S5 C53 F1 -176.6(2)
O1 S5 C53 F1 63.3(3)
O2 S5 C53 F1 -56.3(3)
O3 S5 C53 F3 63.2(3)
O1 S5 C53 F3 -57.0(3)
O2 S5 C53 F3 -176.5(2)
O3 S5 C53 F2 -57.1(3)
O1 S5 C53 F2 -177.2(2)
O2 S5 C53 F2 63.2(3)
